data_7152495
loop_
_publ_author_name
'Rueping, Magnus'
'Merino, Est\'ibaliz'
'Bolte, Michael'

_publ_section_title
;
 Efficient proline and prolinol ether mediated 3-component synthesis of 3-
 and 3,4-substituted chromenone derivatives.
;
_journal_issue 30
_journal_name_full 'Organic &amp; biomolecular chemistry'
_journal_page_first 6201
_journal_page_last 6210
_journal_paper_doi 10.1039/c2ob25443c
_journal_volume 10
_journal_year 2012
_chemical_formula_moiety 'C18 H20 O4'
_chemical_formula_sum 'C18 H20 O4'
_chemical_formula_weight 300.34
_chemical_name_systematic
;
?
;
_space_group_IT_number 2
_symmetry_cell_setting triclinic
_symmetry_space_group_name_Hall '-P 1'
_symmetry_space_group_name_H-M 'P -1'
_atom_sites_solution_hydrogens geom
_atom_sites_solution_primary direct
_atom_sites_solution_secondary difmap
_audit_creation_method SHELXL-97
_cell_angle_alpha 77.08(2)
_cell_angle_beta 88.83(2)
_cell_angle_gamma 62.32(2)
_cell_formula_units_Z 2
_cell_length_a 7.633(2)
_cell_length_b 8.046(2)
_cell_length_c 14.859(5)
_cell_measurement_reflns_used 3007
_cell_measurement_temperature 173(2)
_cell_measurement_theta_max 26.0
_cell_measurement_theta_min 3.6
_cell_volume 784.0(4)
_computing_cell_refinement 'X-Area (Stoe & Cie, 2001)'
_computing_data_collection 'X-Area (Stoe & Cie, 2001)'
_computing_data_reduction 'X-Area (Stoe & Cie, 2001)'
_computing_molecular_graphics 'XP in SHELXTL-Plus (Sheldrick, 1991)'
_computing_publication_material SHELXL97
_computing_structure_refinement 'SHELXL97 (Sheldrick, 1997) '
_computing_structure_solution 'SHELXS97 (Sheldrick, 1990) '
_diffrn_ambient_temperature 173(2)
_diffrn_measured_fraction_theta_full 0.997
_diffrn_measured_fraction_theta_max 0.997
_diffrn_measurement_device_type 'STOE IPDS II two-circle-diffractometer'
_diffrn_measurement_method \w
_diffrn_radiation_monochromator graphite
_diffrn_radiation_source 'fine-focus sealed tube'
_diffrn_radiation_type MoK\a
_diffrn_radiation_wavelength 0.71073
_diffrn_reflns_av_R_equivalents 0.2943
_diffrn_reflns_av_sigmaI/netI 0.2007
_diffrn_reflns_limit_h_max 9
_diffrn_reflns_limit_h_min -9
_diffrn_reflns_limit_k_max 9
_diffrn_reflns_limit_k_min -9
_diffrn_reflns_limit_l_max 17
_diffrn_reflns_limit_l_min -16
_diffrn_reflns_number 10767
_diffrn_reflns_theta_full 25.00
_diffrn_reflns_theta_max 25.03
_diffrn_reflns_theta_min 3.46
_diffrn_standards_number 0
_exptl_absorpt_coefficient_mu 0.089
_exptl_absorpt_correction_type none
_exptl_crystal_colour 'light yellow'
_exptl_crystal_density_diffrn 1.272
_exptl_crystal_density_method 'not measured'
_exptl_crystal_description plate
_exptl_crystal_F_000 320
_exptl_crystal_size_max 0.24
_exptl_crystal_size_mid 0.12
_exptl_crystal_size_min 0.04
_refine_diff_density_max 0.252
_refine_diff_density_min -0.212
_refine_diff_density_rms 0.061
_refine_ls_extinction_method none
_refine_ls_goodness_of_fit_ref 0.960
_refine_ls_hydrogen_treatment constr
_refine_ls_matrix_type full
_refine_ls_number_parameters 211
_refine_ls_number_reflns 2756
_refine_ls_number_restraints 0
_refine_ls_restrained_S_all 0.960
_refine_ls_R_factor_all 0.2177
_refine_ls_R_factor_gt 0.1039
_refine_ls_shift/su_max 0.000
_refine_ls_shift/su_mean 0.000
_refine_ls_structure_factor_coef Fsqd
_refine_ls_weighting_details 'calc w=1/[\s^2^(Fo^2^)+(0.1224P)^2^] where P=(Fo^2^+2Fc^2^)/3'
_refine_ls_weighting_scheme calc
_refine_ls_wR_factor_gt 0.2413
_refine_ls_wR_factor_ref 0.3108
_reflns_number_gt 1055
_reflns_number_total 2756
_reflns_threshold_expression I>2\s(I)
_cod_data_source_file c2ob25443c.txt
_cod_data_source_block mr49
_cod_depositor_comments
;
The following automatic conversions were performed:

'_symmetry_cell_setting' value 'Triclinic' changed to 'triclinic'
according to /home/saulius/struct/CIF-dictionaries/cif_core.dic
dictionary named 'cif_core.dic' version 2.4.1 from 2010-06-29.

Automatic conversion script
Id: cif_fix_values 1891 2012-01-12 08:04:46Z andrius 
;
_cod_database_code 7152495

loop_
_symmetry_equiv_pos_as_xyz
'x, y, z'
'-x, -y, -z'

loop_
_atom_site_label
_atom_site_type_symbol
_atom_site_fract_x
_atom_site_fract_y
_atom_site_fract_z
_atom_site_U_iso_or_equiv
_atom_site_adp_type
_atom_site_occupancy
_atom_site_symmetry_multiplicity
_atom_site_calc_flag
_atom_site_refinement_flags
_atom_site_disorder_assembly
_atom_site_disorder_group
O1 O 0.4850(6) 0.7112(6) 0.3447(4) 0.0826(15) Uani 1 1 d . A .
O2 O 0.4430(13) 0.9506(15) 0.2229(7) 0.084(4) Uani 0.506(12) 1 d P A 1
H2 H 0.4224 1.0035 0.2675 0.126 Uiso 0.506(12) 1 calc PR A 1
O2' O 0.2245(11) 0.8898(14) 0.2295(8) 0.090(4) Uani 0.494(12) 1 d P A 2
H2' H 0.1811 0.9950 0.2452 0.135 Uiso 0.494(12) 1 calc PR A 2
O3 O 0.6252(5) 0.6015(6) 0.5213(3) 0.0773(15) Uani 1 1 d . . .
O4 O 1.0993(6) 0.2220(6) 0.2848(3) 0.0823(15) Uani 1 1 d . A .
C2 C 0.4180(9) 0.7943(11) 0.2468(6) 0.084(2) Uani 1 1 d . . .
H2A H 0.2709 0.8436 0.2424 0.100 Uiso 0.506(12) 1 calc PR A 1
H2B H 0.4700 0.8881 0.2241 0.100 Uiso 0.494(12) 1 calc PR A 2
C3 C 0.4984(8) 0.6435(10) 0.1891(6) 0.082(2) Uani 1 1 d . A .
H3 H 0.4587 0.7144 0.1223 0.099 Uiso 1 1 calc R . .
C4 C 0.7307(8) 0.5407(8) 0.2041(5) 0.0706(19) Uani 1 1 d . . .
H4 H 0.7813 0.4233 0.1786 0.085 Uiso 1 1 calc R A .
C5 C 0.7915(8) 0.4731(8) 0.3057(5) 0.0657(18) Uani 1 1 d . A .
C6 C 0.6737(8) 0.5606(8) 0.3690(5) 0.0671(18) Uani 1 1 d . . .
C7 C 0.7288(8) 0.5061(8) 0.4681(5) 0.0630(17) Uani 1 1 d . A .
C8 C 0.9899(8) 0.2998(8) 0.3428(5) 0.0641(17) Uani 1 1 d . . .
C9 C 0.9239(7) 0.3257(7) 0.5054(5) 0.0594(17) Uani 1 1 d . . .
C10 C 1.0456(7) 0.2264(8) 0.4420(5) 0.0632(18) Uani 1 1 d . A .
C11 C 1.2235(7) 0.0575(8) 0.4785(5) 0.0655(18) Uani 1 1 d . . .
H11 H 1.3086 -0.0111 0.4373 0.079 Uiso 1 1 calc R A .
C12 C 1.2762(8) -0.0094(8) 0.5702(6) 0.0683(19) Uani 1 1 d . A .
H12 H 1.3963 -0.1256 0.5925 0.082 Uiso 1 1 calc R . .
C13 C 1.1568(8) 0.0893(8) 0.6345(6) 0.074(2) Uani 1 1 d . . .
H13 H 1.1959 0.0432 0.6993 0.088 Uiso 1 1 calc R A .
C14 C 0.9772(8) 0.2591(8) 0.5984(5) 0.0678(18) Uani 1 1 d . A .
H14 H 0.8925 0.3278 0.6397 0.081 Uiso 1 1 calc R . .
C31 C 0.4142(10) 0.5063(11) 0.2089(7) 0.097(3) Uani 1 1 d . . .
H31A H 0.2682 0.5825 0.2081 0.117 Uiso 1 1 calc R A .
H31B H 0.4659 0.4242 0.2725 0.117 Uiso 1 1 calc R . .
C32 C 0.4577(13) 0.3732(13) 0.1424(8) 0.115(3) Uani 1 1 d . A .
H32A H 0.4006 0.2859 0.1633 0.173 Uiso 1 1 calc R . .
H32B H 0.6018 0.2970 0.1420 0.173 Uiso 1 1 calc R . .
H32C H 0.3985 0.4517 0.0797 0.173 Uiso 1 1 calc R . .
C41 C 0.8260(9) 0.6614(10) 0.1559(6) 0.085(2) Uani 1 1 d . A .
H41A H 0.9707 0.5874 0.1746 0.102 Uiso 1 1 calc R . .
H41B H 0.7740 0.7800 0.1793 0.102 Uiso 1 1 calc R . .
C42 C 0.7944(12) 0.7231(14) 0.0478(7) 0.109(3) Uani 1 1 d . . .
H42A H 0.8410 0.6059 0.0236 0.130 Uiso 1 1 calc R A .
H42B H 0.6505 0.8043 0.0283 0.130 Uiso 1 1 calc R . .
C43 C 0.8989(14) 0.8309(15) 0.0063(8) 0.132(4) Uani 1 1 d . A .
H43A H 0.8747 0.8637 -0.0614 0.199 Uiso 1 1 calc R . .
H43B H 1.0419 0.7511 0.0247 0.199 Uiso 1 1 calc R . .
H43C H 0.8500 0.9499 0.0280 0.199 Uiso 1 1 calc R . .

loop_
_atom_site_aniso_label
_atom_site_aniso_U_11
_atom_site_aniso_U_22
_atom_site_aniso_U_33
_atom_site_aniso_U_23
_atom_site_aniso_U_13
_atom_site_aniso_U_12
O1 0.051(2) 0.059(2) 0.102(4) -0.031(3) -0.010(2) 0.0092(18)
O2 0.060(5) 0.088(7) 0.081(8) -0.025(5) 0.024(5) -0.014(5)
O2' 0.043(5) 0.086(7) 0.108(9) -0.033(6) -0.004(4) 0.001(4)
O3 0.047(2) 0.059(2) 0.101(4) -0.036(2) 0.004(2) 0.0031(18)
O4 0.063(3) 0.066(3) 0.087(4) -0.027(3) 0.019(2) -0.002(2)
C2 0.046(3) 0.070(4) 0.116(7) -0.026(5) -0.005(4) -0.010(3)
C3 0.048(3) 0.085(4) 0.108(6) -0.034(4) 0.001(4) -0.021(3)
C4 0.053(3) 0.050(3) 0.090(6) -0.016(3) 0.000(3) -0.009(3)
C5 0.045(3) 0.049(3) 0.088(5) -0.018(3) 0.001(3) -0.008(2)
C6 0.044(3) 0.051(3) 0.088(5) -0.023(3) -0.008(3) -0.004(3)
C7 0.044(3) 0.042(3) 0.091(5) -0.021(3) 0.004(3) -0.008(2)
C8 0.055(3) 0.048(3) 0.079(5) -0.024(3) 0.010(3) -0.013(3)
C9 0.041(3) 0.041(3) 0.084(5) -0.021(3) 0.000(3) -0.007(2)
C10 0.036(3) 0.051(3) 0.092(6) -0.029(3) 0.005(3) -0.007(2)
C11 0.032(3) 0.051(3) 0.095(6) -0.019(3) 0.002(3) -0.005(2)
C12 0.045(3) 0.045(3) 0.096(6) -0.017(3) -0.001(3) -0.005(2)
C13 0.055(3) 0.056(3) 0.096(6) -0.027(4) -0.004(3) -0.011(3)
C14 0.054(3) 0.054(3) 0.080(6) -0.024(3) 0.002(3) -0.010(3)
C31 0.064(4) 0.098(5) 0.133(8) -0.043(5) -0.005(4) -0.034(4)
C32 0.105(6) 0.111(6) 0.152(9) -0.067(6) 0.007(6) -0.054(5)
C41 0.054(3) 0.083(5) 0.109(7) -0.039(5) -0.001(4) -0.018(3)
C42 0.085(5) 0.127(7) 0.105(8) -0.026(6) 0.009(5) -0.044(5)
C43 0.103(6) 0.140(8) 0.140(9) -0.002(7) 0.008(6) -0.059(6)

loop_
_atom_type_symbol
_atom_type_description
_atom_type_scat_dispersion_real
_atom_type_scat_dispersion_imag
_atom_type_scat_source
C C 0.0033 0.0016 'International Tables Vol C Tables 4.2.6.8 and 6.1.1.4'
H H 0.0000 0.0000 'International Tables Vol C Tables 4.2.6.8 and 6.1.1.4'
O O 0.0106 0.0060 'International Tables Vol C Tables 4.2.6.8 and 6.1.1.4'

loop_
_geom_angle_atom_site_label_1
_geom_angle_atom_site_label_2
_geom_angle_atom_site_label_3
_geom_angle
C6 O1 C2 118.1(5)
C2 O2 H2 109.5
C2 O2' H2' 109.5
O2' C2 O2 94.7(8)
O2' C2 O1 113.6(8)
O2 C2 O1 106.8(8)
O2' C2 C3 108.1(8)
O2 C2 C3 119.6(8)
O1 C2 C3 112.8(6)
O2' C2 H2A 11.7
O2 C2 H2A 105.5
O1 C2 H2A 105.5
C3 C2 H2A 105.5
O2' C2 H2B 107.3
O2 C2 H2B 14.8
O1 C2 H2B 107.3
C3 C2 H2B 107.3
H2A C2 H2B 118.6
C31 C3 C2 112.9(7)
C31 C3 C4 113.4(6)
C2 C3 C4 107.9(6)
C31 C3 H3 107.5
C2 C3 H3 107.5
C4 C3 H3 107.5
C5 C4 C41 111.2(6)
C5 C4 C3 108.3(6)
C41 C4 C3 115.0(6)
C5 C4 H4 107.3
C41 C4 H4 107.3
C3 C4 H4 107.3
C6 C5 C4 122.9(5)
C6 C5 C8 117.1(7)
C4 C5 C8 120.0(5)
C5 C6 O1 122.7(7)
C5 C6 C7 125.1(5)
O1 C6 C7 112.2(5)
O3 C7 C6 122.6(5)
O3 C7 C9 120.0(7)
C6 C7 C9 117.3(5)
O4 C8 C10 122.5(5)
O4 C8 C5 117.1(6)
C10 C8 C5 120.4(5)
C14 C9 C10 121.1(5)
C14 C9 C7 120.1(6)
C10 C9 C7 118.8(6)
C11 C10 C9 117.6(7)
C11 C10 C8 121.4(6)
C9 C10 C8 120.9(5)
C12 C11 C10 121.5(6)
C12 C11 H11 119.3
C10 C11 H11 119.3
C11 C12 C13 121.6(5)
C11 C12 H12 119.2
C13 C12 H12 119.2
C14 C13 C12 117.3(7)
C14 C13 H13 121.3
C12 C13 H13 121.3
C9 C14 C13 120.9(6)
C9 C14 H14 119.5
C13 C14 H14 119.5
C3 C31 C32 116.3(8)
C3 C31 H31A 108.2
C32 C31 H31A 108.2
C3 C31 H31B 108.2
C32 C31 H31B 108.2
H31A C31 H31B 107.4
C31 C32 H32A 109.5
C31 C32 H32B 109.5
H32A C32 H32B 109.5
C31 C32 H32C 109.5
H32A C32 H32C 109.5
H32B C32 H32C 109.5
C4 C41 C42 116.8(7)
C4 C41 H41A 108.1
C42 C41 H41A 108.1
C4 C41 H41B 108.1
C42 C41 H41B 108.1
H41A C41 H41B 107.3
C43 C42 C41 113.5(9)
C43 C42 H42A 108.9
C41 C42 H42A 108.9
C43 C42 H42B 108.9
C41 C42 H42B 108.9
H42A C42 H42B 107.7
C42 C43 H43A 109.5
C42 C43 H43B 109.5
H43A C43 H43B 109.5
C42 C43 H43C 109.5
H43A C43 H43C 109.5
H43B C43 H43C 109.5

loop_
_geom_bond_atom_site_label_1
_geom_bond_atom_site_label_2
_geom_bond_distance
O1 C6 1.370(6)
O1 C2 1.450(9)
O2 C2 1.328(12)
O2 H2 0.8400
O2' C2 1.308(9)
O2' H2' 0.8400
O3 C7 1.234(7)
O4 C8 1.248(7)
C2 C3 1.529(10)
C2 H2A 1.0000
C2 H2B 1.0000
C3 C31 1.492(10)
C3 C4 1.565(8)
C3 H3 1.0000
C4 C5 1.489(9)
C4 C41 1.519(10)
C4 H4 1.0000
C5 C6 1.364(9)
C5 C8 1.507(8)
C6 C7 1.451(10)
C7 C9 1.516(7)
C8 C10 1.451(9)
C9 C14 1.361(9)
C9 C10 1.414(8)
C10 C11 1.404(7)
C11 C12 1.342(9)
C11 H11 0.9500
C12 C13 1.416(9)
C12 H12 0.9500
C13 C14 1.413(8)
C13 H13 0.9500
C14 H14 0.9500
C31 C32 1.537(11)
C31 H31A 0.9900
C31 H31B 0.9900
C32 H32A 0.9800
C32 H32B 0.9800
C32 H32C 0.9800
C41 C42 1.559(11)
C41 H41A 0.9900
C41 H41B 0.9900
C42 C43 1.467(12)
C42 H42A 0.9900
C42 H42B 0.9900
C43 H43A 0.9800
C43 H43B 0.9800
C43 H43C 0.9800

loop_
_geom_hbond_atom_site_label_D
_geom_hbond_atom_site_label_H
_geom_hbond_atom_site_label_A
_geom_hbond_distance_DH
_geom_hbond_distance_HA
_geom_hbond_distance_DA
_geom_hbond_angle_DHA
_geom_hbond_site_symmetry_A
O2 H2 O4 0.84 2.32 2.824(8) 118.8 1_465
O2' H2' O4 0.84 1.86 2.703(11) 176.5 1_465

loop_
_geom_torsion_atom_site_label_1
_geom_torsion_atom_site_label_2
_geom_torsion_atom_site_label_3
_geom_torsion_atom_site_label_4
_geom_torsion
C6 O1 C2 O2' 159.2(8)
C6 O1 C2 O2 -97.7(7)
C6 O1 C2 C3 35.7(8)
O2' C2 C3 C31 -58.3(10)
O2 C2 C3 C31 -164.9(8)
O1 C2 C3 C31 68.2(8)
O2' C2 C3 C4 175.7(9)
O2 C2 C3 C4 69.1(10)
O1 C2 C3 C4 -57.8(8)
C31 C3 C4 C5 -74.3(8)
C2 C3 C4 C5 51.4(8)
C31 C3 C4 C41 160.6(7)
C2 C3 C4 C41 -73.6(8)
C41 C4 C5 C6 100.1(7)
C3 C4 C5 C6 -27.1(9)
C41 C4 C5 C8 -80.4(7)
C3 C4 C5 C8 152.3(5)
C4 C5 C6 O1 3.9(10)
C8 C5 C6 O1 -175.6(6)
C4 C5 C6 C7 -177.2(6)
C8 C5 C6 C7 3.4(9)
C2 O1 C6 C5 -7.4(9)
C2 O1 C6 C7 173.5(6)
C5 C6 C7 O3 172.7(6)
O1 C6 C7 O3 -8.3(9)
C5 C6 C7 C9 -6.5(9)
O1 C6 C7 C9 172.6(5)
C6 C5 C8 O4 -178.6(6)
C4 C5 C8 O4 1.9(9)
C6 C5 C8 C10 2.9(9)
C4 C5 C8 C10 -176.5(6)
O3 C7 C9 C14 5.6(9)
C6 C7 C9 C14 -175.3(6)
O3 C7 C9 C10 -176.0(6)
C6 C7 C9 C10 3.2(8)
C14 C9 C10 C11 -0.3(9)
C7 C9 C10 C11 -178.7(5)
C14 C9 C10 C8 -178.9(6)
C7 C9 C10 C8 2.7(8)
O4 C8 C10 C11 -2.8(10)
C5 C8 C10 C11 175.6(5)
O4 C8 C10 C9 175.8(6)
C5 C8 C10 C9 -5.9(9)
C9 C10 C11 C12 0.7(9)
C8 C10 C11 C12 179.3(6)
C10 C11 C12 C13 -1.3(10)
C11 C12 C13 C14 1.4(9)
C10 C9 C14 C13 0.5(9)
C7 C9 C14 C13 178.9(5)
C12 C13 C14 C9 -1.0(9)
C2 C3 C31 C32 169.6(7)
C4 C3 C31 C32 -67.3(9)
C5 C4 C41 C42 173.5(6)
C3 C4 C41 C42 -63.0(8)
C4 C41 C42 C43 -177.1(7)
